data_7047711
loop_
_publ_author_name
'Lentz, Nicolas'
'Mallet-Ladeira, Sonia'
'Baceiredo, Antoine'
'Kato, Tsuyoshi'
'Madec, David'

_publ_section_title
;
 Germylene-sulfoxide as a potential hemilabile ligand: application in
 coordination chemistry.
;
_journal_issue 44
_journal_name_full 'Dalton transactions (Cambridge, England : 2003)'
_journal_page_first 15751
_journal_page_last 15756
_journal_paper_doi 10.1039/c8dt03669a
_journal_volume 47
_journal_year 2018
_chemical_formula_moiety 'C42 H64 Ge2 Mo N4 O6 S2, 2(C4 H8 O)'
_chemical_formula_sum 'C50 H80 Ge2 Mo N4 O8 S2'
_chemical_formula_weight 1170.46
_space_group_IT_number 2
_space_group_name_Hall '-P 1'
_space_group_name_H-M_alt 'P -1'
_symmetry_cell_setting triclinic
_symmetry_Int_Tables_number 2
_symmetry_space_group_name_Hall '-P 1'
_symmetry_space_group_name_H-M 'P -1'
_atom_sites_solution_hydrogens geom
_cell_angle_alpha 79.929(3)
_cell_angle_beta 77.221(2)
_cell_angle_gamma 70.656(2)
_cell_formula_units_Z 1
_cell_length_a 9.9669(5)
_cell_length_b 11.7085(8)
_cell_length_c 13.3702(10)
_cell_measurement_reflns_used 5856
_cell_measurement_temperature 193(2)
_cell_measurement_theta_max 25.68
_cell_measurement_theta_min 3.18
_cell_volume 1426.94(16)
_computing_cell_refinement SAINT
_computing_data_collection APEX2
_computing_data_reduction SAINT
_computing_molecular_graphics 'Ortep-3 for Windows (Farrugia, 1997)'
_computing_publication_material 'WinGX publication routines (Farrugia, 1999)'
_computing_structure_refinement 'SHELXL-2014/7 (Sheldrick, 2015)'
_computing_structure_solution 'SHELXT (Sheldrick 2015)'
_diffrn_ambient_temperature 193(2)
_diffrn_measured_fraction_theta_full 0.986
_diffrn_measured_fraction_theta_max 0.978
_diffrn_measurement_device_type 'Bruker D8 VENTURE'
_diffrn_measurement_method 'phi and omega scans'
_diffrn_radiation_monochromator triumph
_diffrn_radiation_source 'fine focus sealed tube'
_diffrn_radiation_type MoK\a
_diffrn_radiation_wavelength 0.71073
_diffrn_reflns_av_R_equivalents 0.0717
_diffrn_reflns_av_unetI/netI 0.0684
_diffrn_reflns_Laue_measured_fraction_full 0.986
_diffrn_reflns_Laue_measured_fraction_max 0.978
_diffrn_reflns_limit_h_max 12
_diffrn_reflns_limit_h_min -11
_diffrn_reflns_limit_k_max 14
_diffrn_reflns_limit_k_min -14
_diffrn_reflns_limit_l_max 16
_diffrn_reflns_limit_l_min -16
_diffrn_reflns_number 21442
_diffrn_reflns_point_group_measured_fraction_full 0.986
_diffrn_reflns_point_group_measured_fraction_max 0.978
_diffrn_reflns_theta_full 25.242
_diffrn_reflns_theta_max 25.684
_diffrn_reflns_theta_min 3.144
_diffrn_standards_decay_% 0
_diffrn_standards_interval_count 0
_diffrn_standards_interval_time 0
_diffrn_standards_number 0
_exptl_absorpt_coefficient_mu 1.387
_exptl_absorpt_correction_T_max 0.7453
_exptl_absorpt_correction_T_min 0.6702
_exptl_absorpt_correction_type multi-scan
_exptl_absorpt_process_details 'SADABS (Bruker-AXS)'
_exptl_crystal_colour colourless
_exptl_crystal_density_diffrn 1.362
_exptl_crystal_density_method 'not measured'
_exptl_crystal_description block
_exptl_crystal_F_000 610
_exptl_crystal_size_max 0.22
_exptl_crystal_size_mid 0.18
_exptl_crystal_size_min 0.08
_refine_diff_density_max 0.804
_refine_diff_density_min -0.946
_refine_diff_density_rms 0.115
_refine_ls_extinction_method none
_refine_ls_goodness_of_fit_ref 1.123
_refine_ls_hydrogen_treatment constr
_refine_ls_matrix_type full
_refine_ls_number_parameters 332
_refine_ls_number_reflns 5306
_refine_ls_number_restraints 37
_refine_ls_restrained_S_all 1.12
_refine_ls_R_factor_all 0.0947
_refine_ls_R_factor_gt 0.0658
_refine_ls_shift/su_max 0.008
_refine_ls_shift/su_mean 0
_refine_ls_structure_factor_coef Fsqd
_refine_ls_weighting_details 'w=1/[\s^2^(Fo^2^)+(0.0001P)^2^+4.1846P] where P=(Fo^2^+2Fc^2^)/3'
_refine_ls_weighting_scheme calc
_refine_ls_wR_factor_gt 0.0867
_refine_ls_wR_factor_ref 0.0939
_reflns_Friedel_coverage 0
_reflns_number_gt 3889
_reflns_number_total 5306
_reflns_threshold_expression 'I > 2\s(I)'
_cod_data_source_file c8dt03669a2.cif
_cod_data_source_block 2b
_cod_depositor_comments 'Adding full bibliography for 7047709--7047711.cif.'
_cod_database_code 7047711

loop_
_symmetry_equiv_pos_as_xyz
'x, y, z'
'-x, -y, -z'

loop_
_atom_site_label
_atom_site_type_symbol
_atom_site_fract_x
_atom_site_fract_y
_atom_site_fract_z
_atom_site_U_iso_or_equiv
_atom_site_adp_type
_atom_site_occupancy
_atom_site_site_symmetry_order
_atom_site_calc_flag
_atom_site_refinement_flags_posn
_atom_site_refinement_flags_adp
_atom_site_refinement_flags_occupancy
_atom_site_disorder_assembly
_atom_site_disorder_group
C1 C 0.6397(5) 0.4701(4) 0.3648(4) 0.0295(11) Uani 1 1 d . . . . .
C2 C 0.4066(5) 0.3784(4) 0.4785(3) 0.0291(11) Uani 1 1 d . . . . .
C3 C 0.8856(5) 0.2765(4) 0.6697(3) 0.0233(10) Uani 1 1 d . . . . .
C4 C 1.0247(5) 0.2410(4) 0.7144(4) 0.0299(11) Uani 1 1 d . . . . .
C5 C 1.1531(5) 0.1490(4) 0.6557(4) 0.0386(12) Uani 1 1 d . . . . .
H5A H 1.1263 0.0766 0.6524 0.058 Uiso 1 1 calc R U . . .
H5B H 1.2356 0.1257 0.6915 0.058 Uiso 1 1 calc R U . . .
H5C H 1.1794 0.1861 0.5855 0.058 Uiso 1 1 calc R U . . .
C6 C 1.0668(6) 0.3572(5) 0.7119(4) 0.0435(14) Uani 1 1 d . . . . .
H6A H 1.0828 0.3944 0.6405 0.065 Uiso 1 1 calc R U . . .
H6B H 1.1555 0.3359 0.7405 0.065 Uiso 1 1 calc R U . . .
H6C H 0.9887 0.415 0.7532 0.065 Uiso 1 1 calc R U . . .
C7 C 0.9990(6) 0.1788(5) 0.8255(4) 0.0462(14) Uani 1 1 d . . . . .
H7A H 0.9301 0.2385 0.87 0.069 Uiso 1 1 calc R U . . .
H7B H 1.0906 0.1463 0.8512 0.069 Uiso 1 1 calc R U . . .
H7C H 0.9598 0.1122 0.8258 0.069 Uiso 1 1 calc R U . . .
C8 C 0.9631(5) 0.1973(4) 0.4912(3) 0.0299(11) Uani 1 1 d . . . . .
H8 H 1.0455 0.1273 0.512 0.036 Uiso 1 1 calc R U . . .
C9 C 1.0230(6) 0.2953(5) 0.4249(4) 0.0470(14) Uani 1 1 d . . . . .
H9A H 0.944 0.3617 0.3994 0.071 Uiso 1 1 calc R U . . .
H9B H 1.0941 0.2602 0.3662 0.071 Uiso 1 1 calc R U . . .
H9C H 1.0695 0.3271 0.4663 0.071 Uiso 1 1 calc R U . . .
C10 C 0.8804(6) 0.1520(5) 0.4319(4) 0.0417(13) Uani 1 1 d . . . . .
H10A H 0.8395 0.0918 0.4771 0.063 Uiso 1 1 calc R U . . .
H10B H 0.9462 0.1142 0.3723 0.063 Uiso 1 1 calc R U . . .
H10C H 0.8023 0.2207 0.408 0.063 Uiso 1 1 calc R U . . .
C11 C 0.7095(5) 0.4056(4) 0.8079(3) 0.0311(11) Uani 1 1 d . . . . .
H11 H 0.796 0.3929 0.8397 0.037 Uiso 1 1 calc R U . . .
C12 C 0.6426(6) 0.5410(5) 0.7808(4) 0.0486(15) Uani 1 1 d . . . . .
H12A H 0.7143 0.5742 0.7334 0.073 Uiso 1 1 calc R U . . .
H12B H 0.6107 0.5818 0.8438 0.073 Uiso 1 1 calc R U . . .
H12C H 0.5595 0.5546 0.7475 0.073 Uiso 1 1 calc R U . . .
C13 C 0.6040(6) 0.3509(6) 0.8844(4) 0.0561(16) Uani 1 1 d . . . . .
H13A H 0.517 0.3657 0.8552 0.084 Uiso 1 1 calc R U . . .
H13B H 0.5777 0.3888 0.9487 0.084 Uiso 1 1 calc R U . . .
H13C H 0.6491 0.263 0.8986 0.084 Uiso 1 1 calc R U . . .
C14 C 0.5770(5) 0.1940(4) 0.6709(4) 0.0301(11) Uani 1 1 d D . . . .
H14A H 0.5012 0.2236 0.7304 0.036 Uiso 1 1 calc R U . A 1
H14B H 0.5285 0.1782 0.6201 0.036 Uiso 1 1 calc R U . A 1
C15 C 0.5554(6) -0.0215(4) 0.7693(4) 0.0388(13) Uani 1 1 d D . . . .
S1 S 0.6962(9) 0.0503(8) 0.7157(10) 0.041(2) Uani 0.572(9) 1 d D U P B 1
O3 O 0.7475(8) 0.0644(6) 0.8077(6) 0.057(3) Uani 0.572(9) 1 d D U P B 1
S1' S 0.6835(12) 0.0634(11) 0.7405(13) 0.046(4) Uani 0.428(9) 1 d D U P B 2
O3' O 0.7999(10) -0.0073(8) 0.6649(9) 0.075(4) Uani 0.428(9) 1 d D U P B 2
C16 C 0.4703(7) -0.0072(5) 0.8657(4) 0.0484(15) Uani 1 1 d . . . . .
H16 H 0.4849 0.0413 0.9099 0.058 Uiso 1 1 calc R U . . .
C17 C 0.3637(6) -0.0635(5) 0.8976(4) 0.0462(14) Uani 1 1 d . . . . .
H17 H 0.3055 -0.0538 0.9641 0.055 Uiso 1 1 calc R U . . .
C18 C 0.3408(6) -0.1341(4) 0.8336(4) 0.0403(13) Uani 1 1 d . . . . .
C19 C 0.4292(6) -0.1487(5) 0.7386(4) 0.0444(14) Uani 1 1 d . . . . .
H19 H 0.4159 -0.1982 0.6945 0.053 Uiso 1 1 calc R U . . .
C20 C 0.5363(6) -0.0934(5) 0.7058(4) 0.0441(13) Uani 1 1 d . . . . .
H20 H 0.5963 -0.1048 0.64 0.053 Uiso 1 1 calc R U . . .
C21 C 0.2236(7) -0.1941(6) 0.8668(5) 0.0610(18) Uani 1 1 d . . . . .
H21A H 0.1431 -0.1499 0.8302 0.092 Uiso 1 1 calc R U . . .
H21B H 0.1895 -0.1929 0.9413 0.092 Uiso 1 1 calc R U . . .
H21C H 0.2618 -0.2786 0.8505 0.092 Uiso 1 1 calc R U . . .
C22 C 0.9005(12) 0.6721(10) 0.8691(7) 0.121(4) Uani 1 1 d . . . . .
H22A H 0.8464 0.7065 0.8113 0.146 Uiso 1 1 calc R U . . .
H22B H 1.0043 0.6599 0.8414 0.146 Uiso 1 1 calc R U . . .
C23 C 0.8519(10) 0.7558(8) 0.9459(7) 0.102(3) Uani 1 1 d . . . . .
H23A H 0.8104 0.8404 0.9156 0.122 Uiso 1 1 calc R U . . .
H23B H 0.9313 0.752 0.9809 0.122 Uiso 1 1 calc R U . . .
C24 C 0.7409(9) 0.7103(8) 1.0168(7) 0.095(3) Uani 1 1 d . . . . .
H24A H 0.6458 0.7479 0.9949 0.113 Uiso 1 1 calc R U . . .
H24B H 0.7325 0.7283 1.088 0.113 Uiso 1 1 calc R U . . .
C25 C 0.7919(8) 0.5756(8) 1.0111(6) 0.083(2) Uani 1 1 d . . . . .
H25A H 0.8487 0.5328 1.0661 0.099 Uiso 1 1 calc R U . . .
H25B H 0.7087 0.5444 1.0193 0.099 Uiso 1 1 calc R U . . .
Mo1 Mo 0.5 0.5 0.5 0.02002(14) Uani 1 2 d S . P . .
Ge1 Ge 0.65859(5) 0.33051(4) 0.60618(4) 0.02178(13) Uani 1 1 d . . . . .
N1 N 0.8654(4) 0.2434(3) 0.5843(3) 0.0252(8) Uani 1 1 d . . . . .
N2 N 0.7563(4) 0.3440(3) 0.7141(3) 0.0248(8) Uani 1 1 d . . . . .
O1 O 0.7169(4) 0.4554(4) 0.2871(3) 0.0475(10) Uani 1 1 d . . . . .
O2 O 0.3564(4) 0.3074(4) 0.4679(3) 0.0499(10) Uani 1 1 d . . . . .
O4 O 0.8787(6) 0.5576(5) 0.9128(4) 0.0867(16) Uani 1 1 d . . . . .

loop_
_atom_site_aniso_label
_atom_site_aniso_U_11
_atom_site_aniso_U_22
_atom_site_aniso_U_33
_atom_site_aniso_U_23
_atom_site_aniso_U_13
_atom_site_aniso_U_12
C1 0.022(3) 0.033(3) 0.034(3) 0.006(2) -0.011(2) -0.009(2)
C2 0.022(3) 0.037(3) 0.029(3) -0.001(2) -0.0025(19) -0.013(2)
C3 0.022(2) 0.020(2) 0.029(2) 0.0022(18) -0.0062(18) -0.0094(18)
C4 0.022(3) 0.034(3) 0.034(3) 0.000(2) -0.010(2) -0.008(2)
C5 0.026(3) 0.038(3) 0.050(3) -0.002(2) -0.016(2) -0.004(2)
C6 0.032(3) 0.043(3) 0.065(4) -0.009(3) -0.018(3) -0.016(2)
C7 0.036(3) 0.054(4) 0.041(3) 0.011(3) -0.018(2) -0.005(3)
C8 0.026(3) 0.029(3) 0.029(3) -0.004(2) -0.007(2) 0.001(2)
C9 0.036(3) 0.064(4) 0.040(3) 0.008(3) -0.007(2) -0.020(3)
C10 0.047(3) 0.038(3) 0.041(3) -0.016(2) -0.014(3) -0.004(2)
C11 0.028(3) 0.039(3) 0.026(3) -0.006(2) -0.009(2) -0.005(2)
C12 0.059(4) 0.039(3) 0.045(3) -0.015(3) -0.021(3) 0.000(3)
C13 0.054(4) 0.077(5) 0.035(3) -0.014(3) 0.010(3) -0.024(3)
C14 0.025(3) 0.026(3) 0.040(3) 0.006(2) -0.011(2) -0.010(2)
C15 0.036(3) 0.030(3) 0.053(3) 0.016(2) -0.018(3) -0.016(2)
S1 0.040(3) 0.030(2) 0.059(5) 0.017(3) -0.024(3) -0.019(2)
O3 0.065(5) 0.051(5) 0.073(5) 0.029(4) -0.049(4) -0.037(4)
S1' 0.032(3) 0.041(4) 0.062(7) 0.021(4) -0.018(3) -0.012(2)
O3' 0.032(6) 0.035(6) 0.120(10) 0.014(5) 0.024(6) 0.005(4)
C16 0.070(4) 0.043(3) 0.044(3) 0.014(3) -0.027(3) -0.032(3)
C17 0.059(4) 0.052(4) 0.034(3) 0.011(3) -0.011(3) -0.030(3)
C18 0.044(3) 0.031(3) 0.048(3) 0.009(2) -0.016(3) -0.016(2)
C19 0.048(4) 0.029(3) 0.058(4) -0.005(3) -0.011(3) -0.013(2)
C20 0.041(3) 0.030(3) 0.055(4) -0.003(3) -0.001(3) -0.010(2)
C21 0.065(5) 0.064(4) 0.067(4) 0.009(3) -0.014(3) -0.044(4)
C22 0.156(10) 0.153(10) 0.069(6) -0.022(6) 0.031(6) -0.095(8)
C23 0.098(7) 0.108(7) 0.110(7) -0.026(6) -0.001(6) -0.050(6)
C24 0.074(6) 0.105(7) 0.109(7) -0.049(5) 0.026(5) -0.042(5)
C25 0.061(5) 0.109(7) 0.073(5) -0.013(5) 0.009(4) -0.032(4)
Mo1 0.0166(3) 0.0210(3) 0.0232(3) 0.0020(2) -0.0062(2) -0.0071(2)
Ge1 0.0186(3) 0.0215(3) 0.0254(3) 0.0021(2) -0.0071(2) -0.00660(19)
N1 0.022(2) 0.027(2) 0.026(2) -0.0014(16) -0.0067(16) -0.0052(16)
N2 0.018(2) 0.029(2) 0.027(2) -0.0026(16) -0.0063(15) -0.0049(16)
O1 0.037(2) 0.063(3) 0.036(2) -0.0047(18) 0.0047(17) -0.0132(18)
O2 0.060(3) 0.062(3) 0.048(2) -0.0096(19) -0.0070(19) -0.045(2)
O4 0.073(4) 0.111(5) 0.085(4) -0.040(3) 0.002(3) -0.034(3)

loop_
_atom_type_symbol
_atom_type_description
_atom_type_scat_dispersion_real
_atom_type_scat_dispersion_imag
_atom_type_scat_source
C C 0.0033 0.0016 'International Tables Vol C Tables 4.2.6.8 and 6.1.1.4'
H H 0 0 'International Tables Vol C Tables 4.2.6.8 and 6.1.1.4'
Ge Ge 0.1547 1.8001 'International Tables Vol C Tables 4.2.6.8 and 6.1.1.4'
Mo Mo -1.6832 0.6857 'International Tables Vol C Tables 4.2.6.8 and 6.1.1.4'
N N 0.0061 0.0033 'International Tables Vol C Tables 4.2.6.8 and 6.1.1.4'
O O 0.0106 0.006 'International Tables Vol C Tables 4.2.6.8 and 6.1.1.4'
S S 0.1246 0.1234 'International Tables Vol C Tables 4.2.6.8 and 6.1.1.4'

loop_
_geom_angle_atom_site_label_1
_geom_angle_atom_site_label_2
_geom_angle_atom_site_label_3
_geom_angle
_geom_angle_site_symmetry_1
_geom_angle_site_symmetry_3
O1 C1 Mo1 178.4(4) . .
O2 C2 Mo1 178.2(4) . .
N2 C3 N1 106.5(4) . .
N2 C3 C4 124.8(4) . .
N1 C3 C4 128.6(4) . .
C3 C4 C5 114.0(4) . .
C3 C4 C7 109.1(4) . .
C5 C4 C7 105.8(4) . .
C3 C4 C6 108.5(4) . .
C5 C4 C6 108.2(4) . .
C7 C4 C6 111.3(4) . .
C4 C5 H5A 109.5 . .
C4 C5 H5B 109.5 . .
H5A C5 H5B 109.5 . .
C4 C5 H5C 109.5 . .
H5A C5 H5C 109.5 . .
H5B C5 H5C 109.5 . .
C4 C6 H6A 109.5 . .
C4 C6 H6B 109.5 . .
H6A C6 H6B 109.5 . .
C4 C6 H6C 109.5 . .
H6A C6 H6C 109.5 . .
H6B C6 H6C 109.5 . .
C4 C7 H7A 109.5 . .
C4 C7 H7B 109.5 . .
H7A C7 H7B 109.5 . .
C4 C7 H7C 109.5 . .
H7A C7 H7C 109.5 . .
H7B C7 H7C 109.5 . .
N1 C8 C10 108.2(4) . .
N1 C8 C9 111.3(4) . .
C10 C8 C9 111.1(4) . .
N1 C8 H8 108.7 . .
C10 C8 H8 108.7 . .
C9 C8 H8 108.7 . .
C8 C9 H9A 109.5 . .
C8 C9 H9B 109.5 . .
H9A C9 H9B 109.5 . .
C8 C9 H9C 109.5 . .
H9A C9 H9C 109.5 . .
H9B C9 H9C 109.5 . .
C8 C10 H10A 109.5 . .
C8 C10 H10B 109.5 . .
H10A C10 H10B 109.5 . .
C8 C10 H10C 109.5 . .
H10A C10 H10C 109.5 . .
H10B C10 H10C 109.5 . .
N2 C11 C12 109.7(4) . .
N2 C11 C13 109.7(4) . .
C12 C11 C13 111.4(4) . .
N2 C11 H11 108.7 . .
C12 C11 H11 108.7 . .
C13 C11 H11 108.7 . .
C11 C12 H12A 109.5 . .
C11 C12 H12B 109.5 . .
H12A C12 H12B 109.5 . .
C11 C12 H12C 109.5 . .
H12A C12 H12C 109.5 . .
H12B C12 H12C 109.5 . .
C11 C13 H13A 109.5 . .
C11 C13 H13B 109.5 . .
H13A C13 H13B 109.5 . .
C11 C13 H13C 109.5 . .
H13A C13 H13C 109.5 . .
H13B C13 H13C 109.5 . .
S1' C14 Ge1 119.8(4) . .
S1 C14 Ge1 119.2(3) . .
S1 C14 H14A 107.5 . .
Ge1 C14 H14A 107.5 . .
S1 C14 H14B 107.5 . .
Ge1 C14 H14B 107.5 . .
H14A C14 H14B 107 . .
C20 C15 C16 120.3(5) . .
C20 C15 S1' 126.7(7) . .
C16 C15 S1' 113.0(7) . .
C20 C15 S1 115.1(6) . .
C16 C15 S1 124.7(6) . .
O3 S1 C14 109.5(7) . .
O3 S1 C15 104.0(7) . .
C14 S1 C15 95.8(4) . .
O3' S1' C14 107.9(10) . .
O3' S1' C15 102.5(10) . .
C14 S1' C15 96.8(6) . .
C15 C16 C17 119.8(5) . .
C15 C16 H16 120.1 . .
C17 C16 H16 120.1 . .
C16 C17 C18 120.7(5) . .
C16 C17 H17 119.7 . .
C18 C17 H17 119.7 . .
C19 C18 C17 118.3(5) . .
C19 C18 C21 120.5(5) . .
C17 C18 C21 121.2(5) . .
C18 C19 C20 121.6(5) . .
C18 C19 H19 119.2 . .
C20 C19 H19 119.2 . .
C15 C20 C19 119.3(5) . .
C15 C20 H20 120.4 . .
C19 C20 H20 120.4 . .
C18 C21 H21A 109.5 . .
C18 C21 H21B 109.5 . .
H21A C21 H21B 109.5 . .
C18 C21 H21C 109.5 . .
H21A C21 H21C 109.5 . .
H21B C21 H21C 109.5 . .
O4 C22 C23 110.4(7) . .
O4 C22 H22A 109.6 . .
C23 C22 H22A 109.6 . .
O4 C22 H22B 109.6 . .
C23 C22 H22B 109.6 . .
H22A C22 H22B 108.1 . .
C22 C23 C24 101.7(7) . .
C22 C23 H23A 111.4 . .
C24 C23 H23A 111.4 . .
C22 C23 H23B 111.4 . .
C24 C23 H23B 111.4 . .
H23A C23 H23B 109.3 . .
C23 C24 C25 104.9(7) . .
C23 C24 H24A 110.8 . .
C25 C24 H24A 110.8 . .
C23 C24 H24B 110.8 . .
C25 C24 H24B 110.8 . .
H24A C24 H24B 108.8 . .
O4 C25 C24 106.1(6) . .
O4 C25 H25A 110.5 . .
C24 C25 H25A 110.5 . .
O4 C25 H25B 110.5 . .
C24 C25 H25B 110.5 . .
H25A C25 H25B 108.7 . .
C1 Mo1 C1 180.0(3) 2_666 .
C1 Mo1 C2 88.96(18) 2_666 .
C1 Mo1 C2 91.04(18) . .
C1 Mo1 C2 91.04(18) 2_666 2_666
C1 Mo1 C2 88.96(18) . 2_666
C2 Mo1 C2 180 . 2_666
C1 Mo1 Ge1 85.27(12) 2_666 .
C1 Mo1 Ge1 94.73(12) . .
C2 Mo1 Ge1 88.14(13) . .
C2 Mo1 Ge1 91.86(13) 2_666 .
C1 Mo1 Ge1 94.73(12) 2_666 2_666
C1 Mo1 Ge1 85.27(12) . 2_666
C2 Mo1 Ge1 91.86(13) . 2_666
C2 Mo1 Ge1 88.14(13) 2_666 2_666
Ge1 Mo1 Ge1 180 . 2_666
N1 Ge1 N2 66.47(15) . .
N1 Ge1 C14 100.89(17) . .
N2 Ge1 C14 101.79(17) . .
N1 Ge1 Mo1 133.06(11) . .
N2 Ge1 Mo1 128.14(11) . .
C14 Ge1 Mo1 115.26(13) . .
C3 N1 C8 133.3(4) . .
C3 N1 Ge1 93.6(3) . .
C8 N1 Ge1 130.1(3) . .
C3 N2 C11 132.1(4) . .
C3 N2 Ge1 93.4(3) . .
C11 N2 Ge1 134.5(3) . .
C25 O4 C22 106.7(6) . .

loop_
_geom_bond_atom_site_label_1
_geom_bond_atom_site_label_2
_geom_bond_distance
_geom_bond_site_symmetry_2
C1 O1 1.150(6) .
C1 Mo1 2.028(5) .
C2 O2 1.144(5) .
C2 Mo1 2.029(5) .
C3 N2 1.338(5) .
C3 N1 1.343(5) .
C3 C4 1.533(6) .
C4 C5 1.533(7) .
C4 C7 1.543(7) .
C4 C6 1.545(6) .
C5 H5A 0.98 .
C5 H5B 0.98 .
C5 H5C 0.98 .
C6 H6A 0.98 .
C6 H6B 0.98 .
C6 H6C 0.98 .
C7 H7A 0.98 .
C7 H7B 0.98 .
C7 H7C 0.98 .
C8 N1 1.463(6) .
C8 C10 1.522(6) .
C8 C9 1.524(7) .
C8 H8 1 .
C9 H9A 0.98 .
C9 H9B 0.98 .
C9 H9C 0.98 .
C10 H10A 0.98 .
C10 H10B 0.98 .
C10 H10C 0.98 .
C11 N2 1.465(6) .
C11 C12 1.515(7) .
C11 C13 1.517(7) .
C11 H11 1 .
C12 H12A 0.98 .
C12 H12B 0.98 .
C12 H12C 0.98 .
C13 H13A 0.98 .
C13 H13B 0.98 .
C13 H13C 0.98 .
C14 S1' 1.787(11) .
C14 S1 1.799(9) .
C14 Ge1 2.008(4) .
C14 H14A 0.99 .
C14 H14B 0.99 .
C15 C20 1.377(7) .
C15 C16 1.380(8) .
C15 S1' 1.804(12) .
C15 S1 1.821(9) .
S1 O3 1.485(13) .
S1' O3' 1.480(17) .
C16 C17 1.382(7) .
C16 H16 0.95 .
C17 C18 1.388(7) .
C17 H17 0.95 .
C18 C19 1.378(7) .
C18 C21 1.504(7) .
C19 C20 1.380(7) .
C19 H19 0.95 .
C20 H20 0.95 .
C21 H21A 0.98 .
C21 H21B 0.98 .
C21 H21C 0.98 .
C22 O4 1.431(10) .
C22 C23 1.438(11) .
C22 H22A 0.99 .
C22 H22B 0.99 .
C23 C24 1.468(10) .
C23 H23A 0.99 .
C23 H23B 0.99 .
C24 C25 1.498(10) .
C24 H24A 0.99 .
C24 H24B 0.99 .
C25 O4 1.412(8) .
C25 H25A 0.99 .
C25 H25B 0.99 .
Mo1 C1 2.028(5) 2_666
Mo1 C2 2.029(5) 2_666
Mo1 Ge1 2.5261(4) .
Mo1 Ge1 2.5261(5) 2_666
Ge1 N1 1.955(4) .
Ge1 N2 1.964(4) .
